data_4516298
loop_
_publ_author_name
'Smith, Mark G.'
'Forbes, Roy P.'
'Lemmerer, Andreas'

_publ_section_title
;
 Covalent-Assisted Supramolecular Synthesis: Masking of Amides in
 Co-Crystal Synthesis using Benzophenone Derivatives
;
_journal_issue 8
_journal_name_full 'Crystal Growth &amp; Design'
_journal_page_first 3813
_journal_paper_doi 10.1021/acs.cgd.5b00462
_journal_volume 15
_journal_year 2015
_chemical_formula_moiety 'C19 H15 N3 O3, C7 H6 O3'
_chemical_formula_sum 'C26 H21 N3 O6'
_chemical_formula_weight 471.46
_chemical_name_systematic
;
 (N'-(bis(2-hydroxyphenyl)methylene)isonicotinohydrazide)_(salicyclic acid)
;
_space_group_IT_number 14
_space_group_name_Hall '-P 2ybc'
_space_group_name_H-M_alt 'P 1 21/c 1'
_symmetry_cell_setting monoclinic
_symmetry_space_group_name_Hall '-P 2ybc'
_symmetry_space_group_name_H-M 'P 1 21/c 1'
_atom_sites_solution_hydrogens geom
_atom_sites_solution_primary direct
_atom_sites_solution_secondary difmap
_audit_conform_dict_location ftp://ftp.iucr.org/pub/cif_core.dic
_audit_conform_dict_name cif_core.dic
_audit_conform_dict_version 2.3
_audit_creation_date 2014-04-14T15:03:55-00:00
_audit_creation_method 'WinGX routine CIF_UPDATE'
_cell_angle_alpha 90
_cell_angle_beta 90.949(6)
_cell_angle_gamma 90
_cell_formula_units_Z 4
_cell_length_a 25.010(2)
_cell_length_b 6.9708(7)
_cell_length_c 12.4779(11)
_cell_measurement_reflns_used 3250
_cell_measurement_temperature 173(2)
_cell_measurement_theta_max 23.42
_cell_measurement_theta_min 2.44
_cell_volume 2175.1(3)
_computing_cell_refinement 'SAINT-Plus (Bruker, 2004)'
_computing_data_collection 'APEX2 (Bruker, 2005)'
_computing_data_reduction 'SAINT-Plus and XPREP (Bruker 2004)'
_computing_molecular_graphics
;
Ortep-3 for Windows (Farrugia, 1997) and DIAMOND (Brandenburg, 1999)
;
_computing_publication_material
;
WinGX publication routines (Farrugia, 1999) and PLATON (Spek, 2009)
;
_computing_structure_refinement 'SHELXL-97 (Sheldrick, 2008)'
_computing_structure_solution 'SHELXS-97 (Sheldrick, 2008)'
_diffrn_ambient_temperature 173(2)
_diffrn_measured_fraction_theta_full 0.997
_diffrn_measured_fraction_theta_max 0.997
_diffrn_measurement_device_type 'Bruker APEX II CCD area detector'
_diffrn_measurement_method '\w scans'
_diffrn_radiation_monochromator graphite
_diffrn_radiation_type MoK\a
_diffrn_radiation_wavelength 0.71073
_diffrn_reflns_av_R_equivalents 0.0799
_diffrn_reflns_av_unetI/netI 0.0698
_diffrn_reflns_limit_h_max 20
_diffrn_reflns_limit_h_min -27
_diffrn_reflns_limit_k_max 7
_diffrn_reflns_limit_k_min -7
_diffrn_reflns_limit_l_max 13
_diffrn_reflns_limit_l_min -13
_diffrn_reflns_number 13760
_diffrn_reflns_theta_full 22.99
_diffrn_reflns_theta_max 22.99
_diffrn_reflns_theta_min 0.81
_diffrn_standards_number 0
_exptl_absorpt_coefficient_mu 0.104
_exptl_absorpt_correction_T_max 0.9901
_exptl_absorpt_correction_T_min 0.9532
_exptl_absorpt_correction_type multi-scan
_exptl_absorpt_process_details 'SADABS (Sheldrick, 1996)'
_exptl_crystal_colour colourless
_exptl_crystal_density_diffrn 1.44
_exptl_crystal_density_method 'not measured'
_exptl_crystal_description Plate
_exptl_crystal_F_000 984
_exptl_crystal_size_max 0.47
_exptl_crystal_size_mid 0.4
_exptl_crystal_size_min 0.1
_refine_diff_density_max 0.541
_refine_diff_density_min -0.474
_refine_diff_density_rms 0.123
_refine_ls_extinction_method none
_refine_ls_goodness_of_fit_ref 1.767
_refine_ls_hydrogen_treatment constr
_refine_ls_matrix_type full
_refine_ls_number_parameters 305
_refine_ls_number_reflns 3030
_refine_ls_number_restraints 0
_refine_ls_restrained_S_all 1.767
_refine_ls_R_factor_all 0.1532
_refine_ls_R_factor_gt 0.1378
_refine_ls_shift/su_max 0.004
_refine_ls_shift/su_mean 0.001
_refine_ls_structure_factor_coef Fsqd
_refine_ls_weighting_details 'calc w=1/[\s^2^(Fo^2^)+(0.2000P)^2^+0.0000P] where P=(Fo^2^+2Fc^2^)/3'
_refine_ls_weighting_scheme calc
_refine_ls_wR_factor_gt 0.3928
_refine_ls_wR_factor_ref 0.4083
_reflns_number_gt 2548
_reflns_number_total 3030
_reflns_threshold_expression >2sigma(I)
_cod_data_source_file cg5b00462_si_001.cif
_cod_data_source_block 2
_cod_depositor_comments
;
The following automatic conversions were performed:

data item '_symmetry_cell_setting' value 'Monoclinic' was changed to
'monoclinic' in accordance with the
/home/saulius/struct/COD-crude-data/automatic-downloads/DataCite-retrospective/ACS/depositions/lib/dictionaries/cif_core.dic
dictionary named 'cif_core.dic' version 2.4.2 last updated on
2011-04-26.

Automatic conversion script
Id: cif_fix_values 6909 2019-04-08 15:41:33Z antanas 
;
_cod_original_cell_volume 2175.1(4)
_cod_original_sg_symbol_H-M P2(1)/c
_cod_database_code 4516298

loop_
_symmetry_equiv_pos_as_xyz
'x, y, z'
'-x, y+1/2, -z+1/2'
'-x, -y, -z'
'x, -y-1/2, z-1/2'

loop_
_atom_site_label
_atom_site_type_symbol
_atom_site_fract_x
_atom_site_fract_y
_atom_site_fract_z
_atom_site_U_iso_or_equiv
_atom_site_adp_type
_atom_site_occupancy
_atom_site_symmetry_multiplicity
_atom_site_calc_flag
_atom_site_refinement_flags
C1 C 0.3285(4) 0.3433(12) 0.4115(8) 0.032(2) Uani 1 1 d .
C2 C 0.3375(4) 0.3820(12) 0.3051(9) 0.035(2) Uani 1 1 d .
H2A H 0.3087 0.3875 0.2547 0.042 Uiso 1 1 calc R
C3 C 0.3890(4) 0.4124(13) 0.2738(9) 0.040(2) Uani 1 1 d .
H3A H 0.3951 0.4431 0.2008 0.047 Uiso 1 1 calc R
C4 C 0.4226(4) 0.3640(13) 0.4423(9) 0.037(2) Uani 1 1 d .
H4A H 0.4523 0.3589 0.4906 0.044 Uiso 1 1 calc R
C5 C 0.3724(4) 0.3328(13) 0.4807(8) 0.035(2) Uani 1 1 d .
H5A H 0.3677 0.304 0.5543 0.042 Uiso 1 1 calc R
C6 C 0.2740(3) 0.3063(13) 0.4559(8) 0.031(2) Uani 1 1 d .
C7 C 0.1429(4) 0.4124(13) 0.3687(8) 0.036(2) Uani 1 1 d .
C8 C 0.1553(4) 0.5646(13) 0.2877(6) 0.027(2) Uani 1 1 d .
C9 C 0.1814(4) 0.5259(13) 0.1937(8) 0.036(2) Uani 1 1 d .
C10 C 0.1906(4) 0.6662(15) 0.1193(8) 0.040(3) Uani 1 1 d .
H10 H 0.2078 0.6364 0.0539 0.048 Uiso 1 1 calc R
C11 C 0.1743(4) 0.8550(15) 0.1412(10) 0.046(3) Uani 1 1 d .
H11 H 0.1809 0.9542 0.091 0.055 Uiso 1 1 calc R
C12 C 0.1493(4) 0.8958(14) 0.2336(9) 0.041(3) Uani 1 1 d .
H12 H 0.1388 1.0238 0.2488 0.049 Uiso 1 1 calc R
C13 C 0.1390(3) 0.7531(13) 0.3049(8) 0.034(2) Uani 1 1 d .
H13 H 0.1201 0.7829 0.3682 0.041 Uiso 1 1 calc R
C14 C 0.0867(4) 0.3684(11) 0.3845(7) 0.026(2) Uani 1 1 d .
C15 C 0.0688(4) 0.2658(13) 0.4749(8) 0.037(2) Uani 1 1 d .
C16 C 0.0152(4) 0.2363(14) 0.4874(10) 0.047(3) Uani 1 1 d .
H16 H 0.0031 0.172 0.5496 0.056 Uiso 1 1 calc R
C17 C -0.0217(4) 0.2977(13) 0.4119(9) 0.041(3) Uani 1 1 d .
H17 H -0.0588 0.2754 0.4224 0.049 Uiso 1 1 calc R
C18 C -0.0052(4) 0.3911(16) 0.3212(11) 0.052(3) Uani 1 1 d .
H18 H -0.0307 0.4304 0.2684 0.062 Uiso 1 1 calc R
C19 C 0.0482(4) 0.4277(14) 0.3070(8) 0.037(2) Uani 1 1 d .
H19 H 0.0593 0.4934 0.2445 0.045 Uiso 1 1 calc R
N1 N 0.23253(13) 0.3651(5) 0.3979(3) 0.036(2) Uani 1 1 d .
H1 H 0.2385 0.4365 0.3412 0.044 Uiso 1 1 calc R
N2 N 0.43096(13) 0.4009(5) 0.3410(3) 0.034(2) Uani 1 1 d R
N3 N 0.18039(13) 0.3205(5) 0.4216(3) 0.0315(19) Uani 1 1 d R
O1 O 0.26965(13) 0.2321(5) 0.5432(3) 0.050(2) Uani 1 1 d R
O2 O 0.19773(13) 0.3383(5) 0.1830(3) 0.0434(18) Uani 1 1 d R
H2 H 0.2091 0.3094 0.1222 0.065 Uiso 1 1 d R
O3 O 0.1026(3) 0.1982(12) 0.5507(7) 0.060(2) Uani 1 1 d .
H3 H 0.1434 0.2312 0.5457 0.09 Uiso 1 1 d R
C20 C 0.6029(4) 0.3873(12) 0.1715(8) 0.034(2) Uani 1 1 d .
C21 C 0.6215(4) 0.3647(12) 0.0716(8) 0.035(2) Uani 1 1 d .
C22 C 0.6772(4) 0.3452(13) 0.0536(10) 0.043(3) Uani 1 1 d .
H22 H 0.6907 0.3233 -0.0161 0.051 Uiso 1 1 calc R
C23 C 0.7108(4) 0.3593(13) 0.1416(10) 0.046(3) Uani 1 1 d .
H23 H 0.7483 0.3549 0.1309 0.055 Uiso 1 1 calc R
C24 C 0.6926(4) 0.3796(13) 0.2444(10) 0.041(3) Uani 1 1 d .
H24 H 0.717 0.3846 0.3036 0.049 Uiso 1 1 calc R
C25 C 0.6392(4) 0.3924(13) 0.2590(9) 0.037(2) Uani 1 1 d .
H25 H 0.6259 0.405 0.3296 0.045 Uiso 1 1 calc R
C26 C 0.5435(4) 0.4029(13) 0.1897(7) 0.031(2) Uani 1 1 d .
O4 O 0.5323(3) 0.4255(12) 0.2888(6) 0.047(2) Uani 1 1 d .
H4 H 0.4915 0.3876 0.2899 0.071 Uiso 1 1 d R
O5 O 0.5117(3) 0.3961(11) 0.1147(7) 0.053(2) Uani 1 1 d .
O6 O 0.5903(3) 0.3615(10) -0.0182(6) 0.0485(19) Uani 1 1 d .
H6 H 0.5526 0.3673 -0.0043 0.073 Uiso 1 1 d R

loop_
_atom_site_aniso_label
_atom_site_aniso_U_11
_atom_site_aniso_U_22
_atom_site_aniso_U_33
_atom_site_aniso_U_23
_atom_site_aniso_U_13
_atom_site_aniso_U_12
C1 0.035(5) 0.011(4) 0.049(6) -0.003(4) -0.002(4) 0.007(4)
C2 0.036(5) 0.021(5) 0.047(7) -0.006(4) -0.010(4) 0.007(4)
C3 0.033(5) 0.026(5) 0.059(7) -0.006(5) 0.008(5) -0.003(4)
C4 0.029(5) 0.033(5) 0.048(7) -0.010(5) -0.004(4) 0.005(4)
C5 0.045(6) 0.022(5) 0.038(6) -0.002(4) -0.009(5) 0.005(4)
C6 0.030(5) 0.031(5) 0.033(6) -0.004(4) 0.002(4) 0.006(4)
C7 0.040(5) 0.026(5) 0.042(6) -0.015(5) -0.002(5) 0.003(4)
C8 0.048(5) 0.027(5) 0.006(4) 0.002(4) -0.001(4) -0.006(4)
C9 0.040(5) 0.025(5) 0.041(6) 0.001(5) -0.007(4) -0.002(4)
C10 0.036(5) 0.053(7) 0.030(6) 0.005(5) 0.001(4) -0.007(5)
C11 0.051(6) 0.039(6) 0.047(7) 0.023(5) -0.014(5) -0.012(5)
C12 0.053(6) 0.021(5) 0.048(7) 0.008(5) 0.004(5) 0.000(4)
C13 0.029(5) 0.025(5) 0.047(6) -0.003(5) -0.004(4) 0.002(4)
C14 0.041(5) 0.017(4) 0.021(5) -0.010(4) 0.001(4) 0.001(4)
C15 0.048(6) 0.019(5) 0.043(6) 0.005(5) -0.002(5) 0.002(4)
C16 0.029(5) 0.028(6) 0.083(8) 0.007(6) 0.003(5) -0.006(4)
C17 0.030(5) 0.026(5) 0.066(7) -0.004(5) 0.007(5) -0.003(4)
C18 0.030(6) 0.041(6) 0.084(9) -0.002(6) 0.005(6) -0.002(4)
C19 0.042(6) 0.036(5) 0.033(5) -0.003(4) -0.005(4) 0.000(4)
N1 0.028(4) 0.033(4) 0.049(5) 0.012(4) 0.007(4) -0.002(3)
N2 0.042(5) 0.030(4) 0.031(5) -0.002(4) 0.000(4) -0.001(3)
N3 0.039(4) 0.032(4) 0.024(4) -0.005(3) 0.000(3) 0.002(4)
O1 0.041(4) 0.081(6) 0.028(4) 0.011(4) 0.005(3) 0.006(4)
O2 0.056(4) 0.029(4) 0.046(4) -0.004(3) 0.012(3) 0.001(3)
O3 0.046(4) 0.062(5) 0.071(6) 0.030(4) -0.002(4) -0.004(4)
C20 0.050(6) 0.011(4) 0.039(6) 0.003(4) -0.001(5) -0.006(4)
C21 0.055(6) 0.017(5) 0.032(6) -0.002(4) -0.008(5) -0.009(4)
C22 0.039(5) 0.023(5) 0.067(8) -0.003(5) 0.004(5) 0.003(4)
C23 0.041(6) 0.018(5) 0.077(9) 0.010(5) -0.003(6) 0.003(4)
C24 0.035(5) 0.024(5) 0.063(8) 0.013(5) -0.006(5) 0.001(4)
C25 0.042(6) 0.022(5) 0.047(6) -0.001(4) -0.004(5) -0.002(4)
C26 0.051(6) 0.026(5) 0.017(5) 0.013(4) -0.012(4) -0.003(4)
O4 0.034(4) 0.070(5) 0.038(4) -0.007(4) -0.001(3) -0.006(3)
O5 0.033(4) 0.045(4) 0.080(6) 0.000(4) -0.006(4) 0.000(3)
O6 0.050(4) 0.051(5) 0.045(4) 0.005(3) 0.001(3) -0.002(3)

loop_
_atom_type_symbol
_atom_type_description
_atom_type_scat_dispersion_real
_atom_type_scat_dispersion_imag
_atom_type_scat_source
C C 0.0033 0.0016 'International Tables Vol C Tables 4.2.6.8 and 6.1.1.4'
H H 0 0 'International Tables Vol C Tables 4.2.6.8 and 6.1.1.4'
N N 0.0061 0.0033 'International Tables Vol C Tables 4.2.6.8 and 6.1.1.4'
O O 0.0106 0.006 'International Tables Vol C Tables 4.2.6.8 and 6.1.1.4'

loop_
_exptl_crystal_face_index_h
_exptl_crystal_face_index_k
_exptl_crystal_face_index_l
_exptl_crystal_face_perp_dist
-2 -2 -1 0.251
1 -2 0 0.226
-1 -2 -1 0.257
1 2 1 0.128
1 0 0 0.041
2 0 -1 0.141
-2 0 1 0.162
-2 -1 0 0.217
1 0 -1 0.162
-2 -1 2 0.242
1 0 2 0.188
-1 2 -1 0.139
-2 0 -1 0.137
-1 0 0 0.048
1 -1 2 0.23
2 -1 2 0.214
2 -1 1 0.195

loop_
_geom_angle_atom_site_label_1
_geom_angle_atom_site_label_2
_geom_angle_atom_site_label_3
_geom_angle
C2 C1 C5 118.0(9)
C2 C1 C6 123.5(8)
C5 C1 C6 118.4(9)
C3 C2 C1 118.4(9)
C3 C2 H2A 120.8
C1 C2 H2A 120.8
N2 C3 C2 123.0(10)
N2 C3 H3A 118.5
C2 C3 H3A 118.5
N2 C4 C5 122.1(8)
N2 C4 H4A 118.9
C5 C4 H4A 118.9
C4 C5 C1 119.6(10)
C4 C5 H5A 120.2
C1 C5 H5A 120.2
O1 C6 N1 122.9(8)
O1 C6 C1 120.0(8)
N1 C6 C1 117.1(8)
N3 C7 C14 121.0(9)
N3 C7 C8 122.1(8)
C14 C7 C8 116.9(8)
C9 C8 C13 117.4(8)
C9 C8 C7 122.7(8)
C13 C8 C7 119.9(8)
C10 C9 O2 124.0(9)
C10 C9 C8 121.6(9)
O2 C9 C8 114.4(8)
C9 C10 C11 118.9(10)
C9 C10 H10 120.6
C11 C10 H10 120.6
C12 C11 C10 120.2(9)
C12 C11 H11 119.9
C10 C11 H11 119.9
C11 C12 C13 119.9(10)
C11 C12 H12 120
C13 C12 H12 120
C12 C13 C8 121.9(9)
C12 C13 H13 119
C8 C13 H13 119
C15 C14 C19 118.2(8)
C15 C14 C7 122.2(8)
C19 C14 C7 119.6(9)
O3 C15 C16 118.3(9)
O3 C15 C14 122.4(9)
C16 C15 C14 119.3(9)
C15 C16 C17 121.6(11)
C15 C16 H16 119.2
C17 C16 H16 119.2
C18 C17 C16 120.1(9)
C18 C17 H17 119.9
C16 C17 H17 119.9
C19 C18 C17 120.1(11)
C19 C18 H18 119.9
C17 C18 H18 119.9
C18 C19 C14 120.6(10)
C18 C19 H19 119.7
C14 C19 H19 119.7
C6 N1 N3 123.4(4)
C6 N1 H1 118.3
N3 N1 H1 118.3
C4 N2 C3 118.7(7)
C7 N3 N1 117.1(5)
C9 O2 H2 114.9
C15 O3 H3 118.8
C21 C20 C25 119.4(10)
C21 C20 C26 120.3(9)
C25 C20 C26 120.3(9)
C20 C21 O6 124.2(9)
C20 C21 C22 120.9(9)
O6 C21 C22 114.9(10)
C23 C22 C21 117.0(11)
C23 C22 H22 121.5
C21 C22 H22 121.5
C22 C23 C24 123.1(10)
C22 C23 H23 118.4
C24 C23 H23 118.4
C25 C24 C23 118.3(10)
C25 C24 H24 120.9
C23 C24 H24 120.9
C24 C25 C20 121.2(11)
C24 C25 H25 119.4
C20 C25 H25 119.4
O5 C26 O4 126.6(10)
O5 C26 C20 120.8(9)
O4 C26 C20 112.6(7)
C26 O4 H4 102
C21 O6 H6 113.8

loop_
_geom_bond_atom_site_label_1
_geom_bond_atom_site_label_2
_geom_bond_distance
C1 C2 1.377(15)
C1 C5 1.387(13)
C1 C6 1.503(13)
C2 C3 1.367(14)
C2 H2A 0.95
C3 N2 1.335(11)
C3 H3A 0.95
C4 N2 1.310(12)
C4 C5 1.368(14)
C4 H4A 0.95
C5 H5A 0.95
C6 O1 1.212(10)
C6 N1 1.320(10)
C7 N3 1.306(10)
C7 C14 1.455(14)
C7 C8 1.502(14)
C8 C9 1.378(13)
C8 C13 1.394(13)
C9 C10 1.371(14)
C9 O2 1.377(10)
C10 C11 1.406(15)
C10 H10 0.95
C11 C12 1.351(16)
C11 H11 0.95
C12 C13 1.362(14)
C12 H12 0.95
C13 H13 0.95
C14 C15 1.414(14)
C14 C19 1.416(13)
C15 O3 1.343(12)
C15 C16 1.369(14)
C16 C17 1.376(15)
C16 H16 0.95
C17 C18 1.375(17)
C17 H17 0.95
C18 C19 1.372(14)
C18 H18 0.95
C19 H19 0.95
N1 N3 1.3772
N1 H1 0.88
O2 H2 0.8389
O3 H3 1.0496
C20 C21 1.347(15)
C20 C25 1.410(14)
C20 C26 1.510(14)
C21 O6 1.355(12)
C21 C22 1.421(15)
C22 C23 1.374(16)
C22 H22 0.95
C23 C24 1.374(16)
C23 H23 0.95
C24 C25 1.356(15)
C24 H24 0.95
C25 H25 0.95
C26 O5 1.217(11)
C26 O4 1.282(12)
O4 H4 1.0539
O6 H6 0.9611

loop_
_geom_hbond_atom_site_label_D
_geom_hbond_atom_site_label_H
_geom_hbond_atom_site_label_A
_geom_hbond_distance_DH
_geom_hbond_distance_HA
_geom_hbond_distance_DA
_geom_hbond_angle_DHA
_geom_hbond_site_symmetry_A
N1 H1 O2 0.88 2.31 2.812 116 .
O2 H2 O1 0.84 1.84 2.5737(13) 145 4_565
O3 H3 N3 1.05 1.92 2.685(8) 127 .
O3 H3 O2 1.05 2.22 2.884(8) 119 4_566
O4 H4 N2 1.05 1.66 2.633(7) 152 .
O6 H6 O5 0.96 1.83 2.603(11) 136 .

loop_
_geom_torsion_atom_site_label_1
_geom_torsion_atom_site_label_2
_geom_torsion_atom_site_label_3
_geom_torsion_atom_site_label_4
_geom_torsion
C5 C1 C2 C3 -1.5(12)
C6 C1 C2 C3 -179.7(8)
C1 C2 C3 N2 1.9(13)
N2 C4 C5 C1 -1.2(13)
C2 C1 C5 C4 1.1(12)
C6 C1 C5 C4 179.4(8)
C2 C1 C6 O1 163.6(8)
C5 C1 C6 O1 -14.6(12)
C2 C1 C6 N1 -19.2(12)
C5 C1 C6 N1 162.6(7)
N3 C7 C8 C9 65.2(11)
C14 C7 C8 C9 -113.7(10)
N3 C7 C8 C13 -116.7(10)
C14 C7 C8 C13 64.4(11)
C13 C8 C9 C10 -0.6(13)
C7 C8 C9 C10 177.6(8)
C13 C8 C9 O2 178.3(7)
C7 C8 C9 O2 -3.5(12)
O2 C9 C10 C11 -177.0(8)
C8 C9 C10 C11 1.8(14)
C9 C10 C11 C12 -1.0(15)
C10 C11 C12 C13 -1.1(15)
C11 C12 C13 C8 2.4(15)
C9 C8 C13 C12 -1.6(13)
C7 C8 C13 C12 -179.8(8)
N3 C7 C14 C15 17.2(13)
C8 C7 C14 C15 -163.9(8)
N3 C7 C14 C19 -162.1(8)
C8 C7 C14 C19 16.8(12)
C19 C14 C15 O3 177.7(9)
C7 C14 C15 O3 -1.7(14)
C19 C14 C15 C16 -3.4(13)
C7 C14 C15 C16 177.2(9)
O3 C15 C16 C17 -178.6(9)
C14 C15 C16 C17 2.5(15)
C15 C16 C17 C18 0.0(16)
C16 C17 C18 C19 -1.6(16)
C17 C18 C19 C14 0.6(16)
C15 C14 C19 C18 1.9(13)
C7 C14 C19 C18 -178.7(9)
O1 C6 N1 N3 -11.2(11)
C1 C6 N1 N3 171.7(5)
C5 C4 N2 C3 1.5(12)
C2 C3 N2 C4 -1.9(12)
C14 C7 N3 N1 177.0(6)
C8 C7 N3 N1 -1.8(10)
C6 N1 N3 C7 169.2(7)
C25 C20 C21 O6 -178.7(8)
C26 C20 C21 O6 2.6(13)
C25 C20 C21 C22 0.2(13)
C26 C20 C21 C22 -178.5(8)
C20 C21 C22 C23 -2.9(13)
O6 C21 C22 C23 176.1(8)
C21 C22 C23 C24 3.9(14)
C22 C23 C24 C25 -2.2(14)
C23 C24 C25 C20 -0.7(13)
C21 C20 C25 C24 1.6(13)
C26 C20 C25 C24 -179.7(8)
C21 C20 C26 O5 -0.3(13)
C25 C20 C26 O5 -179.0(8)
C21 C20 C26 O4 -179.4(8)
C25 C20 C26 O4 1.8(12)
